data_2100560
loop_
_publ_author_name
'C. D. Antoniadis'
'A. J. Blake'
'S. K. Hadjikakou'
'N. Hadjiliadis'
'P. Hubberstey'
'M. Schr\"oder'
'C. Wilson'

_publ_section_title
;
 Structural characterization of selenium and selenium-diiodine
 analogues of the antithyroid drug 6-<i>n</i>-propyl-2-thiouracil and
 its alkyl derivatives
;
_journal_coeditor_code SO5003
_journal_date_accepted 2006-03-29
_journal_date_recd_electronic 2006-03-08
_journal_issue 4
_journal_name_full 'Acta Crystallographica Section B'
_journal_page_first 580
_journal_page_last 591
_journal_paper_category FA
_journal_paper_doi 10.1107/S0108768106011426
_journal_volume 62
_journal_year 2006
_chemical_formula_moiety 'C7 H10 N2 O2'
_chemical_formula_sum 'C7 H10 N2 O2'
_chemical_formula_weight 154.17
_chemical_name_systematic
;
 ?
;
_space_group_IT_number 148
_symmetry_cell_setting rhombohedral
_symmetry_space_group_name_Hall '-R 3'
_symmetry_space_group_name_H-M 'R -3 :H'
_atom_sites_solution_hydrogens geom
_atom_sites_solution_primary direct
_atom_sites_solution_secondary difmap
_audit_creation_method 'enCIFer editing of SHELXL97 CIF output'
_cell_angle_alpha 90.00
_cell_angle_beta 90.00
_cell_angle_gamma 120.00
_cell_formula_units_Z 18
_cell_length_a 19.9444(10)
_cell_length_b 19.9444(10)
_cell_length_c 9.8918(10)
_cell_measurement_reflns_used 1748
_cell_measurement_temperature 150(2)
_cell_measurement_theta_max 27.4
_cell_measurement_theta_min 2.4
_cell_volume 3407.6(4)
_computing_cell_refinement 'Bruker SAINT version 6.36a (Bruker, 2000)'
_computing_data_collection 'Bruker SMART version 5.625 (Bruker, 2001)'
_computing_data_reduction 'Bruker SAINT; Bruker SHELXTL (Bruker, 2001)'
_computing_molecular_graphics 'PLATON (Spek, 2003)'
_computing_publication_material 'enCIFer (Allen et al., 2004); PLATON'
_computing_structure_refinement 'SHELXL97 (Sheldrick, 1997)'
_computing_structure_solution 'SHELXS97 (Sheldrick, 1990)'
_diffrn_ambient_temperature 150(2)
_diffrn_measured_fraction_theta_full 0.999
_diffrn_measured_fraction_theta_max 0.999
_diffrn_measurement_device_type 'Bruker SMART APEX CCD area detector'
_diffrn_measurement_method omega
_diffrn_radiation_monochromator graphite
_diffrn_radiation_source 'normal-focus sealed tube'
_diffrn_radiation_type MoK\a
_diffrn_radiation_wavelength 0.71073
_diffrn_reflns_av_R_equivalents 0.039
_diffrn_reflns_av_sigmaI/netI 0.031
_diffrn_reflns_limit_h_max 19
_diffrn_reflns_limit_h_min -25
_diffrn_reflns_limit_k_max 25
_diffrn_reflns_limit_k_min -24
_diffrn_reflns_limit_l_max 12
_diffrn_reflns_limit_l_min -11
_diffrn_reflns_number 5827
_diffrn_reflns_theta_full 27.50
_diffrn_reflns_theta_max 27.51
_diffrn_reflns_theta_min 2.04
_diffrn_standards_decay_% 0
_diffrn_standards_number 0
_exptl_absorpt_coefficient_mu 0.101
_exptl_absorpt_correction_type none
_exptl_crystal_colour orange
_exptl_crystal_density_diffrn 1.352
_exptl_crystal_density_method 'not measured'
_exptl_crystal_description lens
_exptl_crystal_F_000 1476
_exptl_crystal_size_max 0.52
_exptl_crystal_size_mid 0.17
_exptl_crystal_size_min 0.17
_refine_diff_density_max 0.45
_refine_diff_density_min -0.16
_refine_ls_extinction_method none
_refine_ls_goodness_of_fit_ref 1.05
_refine_ls_hydrogen_treatment constr
_refine_ls_matrix_type full
_refine_ls_number_parameters 100
_refine_ls_number_reflns 1750
_refine_ls_number_restraints 0
_refine_ls_restrained_S_all 1.05
_refine_ls_R_factor_all 0.0605
_refine_ls_R_factor_gt 0.0441
_refine_ls_shift/su_max 0.001
_refine_ls_shift/su_mean 0.000
_refine_ls_structure_factor_coef Fsqd
_refine_ls_weighting_details 'calc w=1/[\s^2^(Fo^2^)+(0.0725P)^2^] where P=(Fo^2^+2Fc^2^)/3'
_refine_ls_weighting_scheme calc
_refine_ls_wR_factor_gt 0.124
_refine_ls_wR_factor_ref 0.131
_reflns_number_gt 1297
_reflns_number_total 1750
_reflns_threshold_expression >2sigma(I)
_cod_data_source_file so5003.cif
_cod_data_source_block 11
_cod_depositor_comments
;
The following automatic conversions were performed:
'_symmetry_cell_setting' value 'Rhombohedral' changed to 'rhombohedral'
according to '/home/saulius/struct/CIF-dictionaries/cif_core.dic'
dictionary named 'cif_core.dic' version 2.4.1 from 2010-06-29.

Automatic conversion script
Id: cif_fix_enum 1527 2010-12-29 10:47:43Z saulius 

The following automatic conversions were performed:

'_symmetry_cell_setting' value 'Rhombohedral' changed to
'rhombohedral' according to
/home/saulius/struct/CIF-dictionaries/cif_core.dic dictionary named
'cif_core.dic' version 2.4.1 from 2010-06-29.

Automatic conversion script
Id: cif_fix_values 1715 2011-07-08 13:25:40Z adriana 
;
_cod_original_cell_volume 3407.6(10)
_cod_original_sg_symbol_H-M 'R -3'
_cod_database_code 2100560

loop_
_symmetry_equiv_pos_as_xyz
'x, y, z'
'-y, x-y, z'
'-x+y, -x, z'
'x+2/3, y+1/3, z+1/3'
'-y+2/3, x-y+1/3, z+1/3'
'-x+y+2/3, -x+1/3, z+1/3'
'x+1/3, y+2/3, z+2/3'
'-y+1/3, x-y+2/3, z+2/3'
'-x+y+1/3, -x+2/3, z+2/3'
'-x, -y, -z'
'y, -x+y, -z'
'x-y, x, -z'
'-x+2/3, -y+1/3, -z+1/3'
'y+2/3, -x+y+1/3, -z+1/3'
'x-y+2/3, x+1/3, -z+1/3'
'-x+1/3, -y+2/3, -z+2/3'
'y+1/3, -x+y+2/3, -z+2/3'
'x-y+1/3, x+2/3, -z+2/3'

loop_
_atom_site_type_symbol
_atom_site_label
_atom_site_fract_x
_atom_site_fract_y
_atom_site_fract_z
_atom_site_U_iso_or_equiv
_atom_site_adp_type
_atom_site_calc_flag
_atom_site_refinement_flags
_atom_site_occupancy
N N1 0.44496(7) 0.43728(6) 0.14328(13) 0.0258(3) Uani d . 1
H H1A 0.4950 0.4707 0.1438 0.031 Uiso calc R 1
C C2 0.39503(8) 0.46548(8) 0.14184(15) 0.0246(3) Uani d . 1
O O2 0.41748(6) 0.53514(5) 0.14432(11) 0.0312(3) Uani d . 1
N N3 0.31833(6) 0.41060(7) 0.14000(12) 0.0247(3) Uani d . 1
H H3A 0.2848 0.4270 0.1363 0.030 Uiso calc R 1
C C4 0.28878(8) 0.33105(8) 0.14348(16) 0.0239(3) Uani d . 1
O O4 0.21781(5) 0.28696(6) 0.14833(11) 0.0302(3) Uani d . 1
C C5 0.34551(8) 0.30687(8) 0.14229(15) 0.0242(4) Uani d . 1
H H5A 0.3292 0.2532 0.1403 0.029 Uiso calc R 1
C C6 0.42145(8) 0.35933(8) 0.14395(15) 0.0230(3) Uani d . 1
C C7 0.48678(8) 0.34221(8) 0.14507(16) 0.0273(4) Uani d . 1
H H7A 0.5217 0.3708 0.2212 0.033 Uiso calc R 1
H H7B 0.5168 0.3626 0.0605 0.033 Uiso calc R 1
C C8 0.46339(9) 0.25734(8) 0.15790(17) 0.0299(4) Uani d . 1
H H8A 0.4372 0.2372 0.2458 0.036 Uiso calc R 1
H H8B 0.4263 0.2274 0.0852 0.036 Uiso calc R 1
C C9 0.53339(10) 0.24658(9) 0.1483(2) 0.0435(5) Uani d . 1
H H9A 0.5167 0.1915 0.1567 0.065 Uiso calc R 1
H H9B 0.5698 0.2755 0.2211 0.065 Uiso calc R 1
H H9C 0.5589 0.2658 0.0607 0.065 Uiso calc R 1

loop_
_atom_site_aniso_label
_atom_site_aniso_U_11
_atom_site_aniso_U_22
_atom_site_aniso_U_33
_atom_site_aniso_U_12
_atom_site_aniso_U_13
_atom_site_aniso_U_23
N1 0.0171(6) 0.0197(6) 0.0390(8) 0.0079(5) -0.0004(5) 0.0011(5)
C2 0.0220(7) 0.0226(7) 0.0291(9) 0.0111(6) 0.0000(6) 0.0007(6)
O2 0.0241(5) 0.0202(5) 0.0491(7) 0.0110(4) -0.0020(5) 0.0004(5)
N3 0.0189(6) 0.0208(6) 0.0351(8) 0.0105(5) -0.0007(5) 0.0003(5)
C4 0.0231(7) 0.0213(7) 0.0272(8) 0.0111(6) 0.0006(6) -0.0006(6)
O4 0.0190(5) 0.0219(5) 0.0466(7) 0.0080(4) 0.0018(4) -0.0013(5)
C5 0.0243(7) 0.0199(7) 0.0287(9) 0.0113(6) 0.0008(6) -0.0001(6)
C6 0.0240(7) 0.0201(7) 0.0250(8) 0.0112(6) -0.0006(6) -0.0002(6)
C7 0.0212(7) 0.0242(7) 0.0366(9) 0.0114(6) -0.0017(6) -0.0006(6)
C8 0.0270(8) 0.0253(8) 0.0408(10) 0.0156(7) 0.0004(7) 0.0001(6)
C9 0.0341(9) 0.0307(9) 0.0716(13) 0.0206(7) 0.0018(9) 0.0003(8)

loop_
_atom_type_symbol
_atom_type_description
_atom_type_scat_dispersion_real
_atom_type_scat_dispersion_imag
_atom_type_scat_source
C C 0.0033 0.0016 'International Tables Vol C Tables 4.2.6.8 and 6.1.1.4'
H H 0.0000 0.0000 'International Tables Vol C Tables 4.2.6.8 and 6.1.1.4'
N N 0.0061 0.0033 'International Tables Vol C Tables 4.2.6.8 and 6.1.1.4'
O O 0.0106 0.0060 'International Tables Vol C Tables 4.2.6.8 and 6.1.1.4'

loop_
_geom_angle_atom_site_label_1
_geom_angle_atom_site_label_2
_geom_angle_atom_site_label_3
_geom_angle
_geom_angle_publ_flag
C2 N1 C6 123.79(11) ?
O2 C2 N3 122.39(12) ?
O2 C2 N1 122.45(12) ?
N3 C2 N1 115.14(11) ?
C2 N3 C4 125.50(11) ?
O4 C4 N3 119.57(12) ?
O4 C4 C5 125.09(12) ?
N3 C4 C5 115.34(11) ?
C6 C5 C4 120.64(12) ?
C5 C6 N1 119.51(12) ?
C5 C6 C7 126.23(12) ?
N1 C6 C7 114.26(11) ?
C6 C7 C8 115.82(12) ?
C9 C8 C7 111.13(13) ?
C6 N1 H1A 118 no
C2 N1 H1A 118 no
C2 N3 H3A 117 no
C4 N3 H3A 117 no
C4 C5 H5A 120 no
C6 C5 H5A 120 no
C6 C7 H7A 108 no
C6 C7 H7B 108 no
C8 C7 H7A 108 no
C8 C7 H7B 108 no
H7A C7 H7B 107 no
C7 C8 H8A 109 no
C7 C8 H8B 109 no
C9 C8 H8A 109 no
C9 C8 H8B 109 no
H8A C8 H8B 108 no
C8 C9 H9A 109 no
C8 C9 H9B 110 no
C8 C9 H9C 110 no
H9A C9 H9B 110 no
H9A C9 H9C 109 no
H9B C9 H9C 109 no

loop_
_geom_bond_atom_site_label_1
_geom_bond_atom_site_label_2
_geom_bond_distance
_geom_bond_publ_flag
N1 C2 1.3670(17) ?
N1 C6 1.3812(16) ?
C2 O2 1.2286(16) ?
C2 N3 1.3652(17) ?
N3 C4 1.3894(17) ?
C4 O4 1.2387(16) ?
C4 C5 1.4348(18) ?
C5 C6 1.3432(18) ?
C6 C7 1.5031(19) ?
C7 C8 1.5195(19) ?
C8 C9 1.518(2) ?
N1 H1A 0.88 no
N3 H3A 0.88 no
C5 H5A 0.95 no
C7 H7A 0.99 no
C7 H7B 0.99 no
C8 H8A 0.99 no
C8 H8B 0.99 no
C9 H9A 0.98 no
C9 H9B 0.98 no
C9 H9C 0.98 no

loop_
_cod_related_entry_id
_cod_related_entry_database
_cod_related_entry_code
1 ChemSpider 86829
